data_1556554
loop_
_publ_author_name
'Sunada, Y.'
'Taniyama, N.'
'Shimamoto, K.'
'Kyushin, S.'
'Nagashima, H.'

_publ_section_title
;
 Construction of a Planar Tetrapalladium Cluster by the Reaction of
 Palladium(0) Bis(isocyanide) with Cyclic Tetrasilane
;
_journal_name_full Inorganics
_journal_page_first 84
_journal_paper_doi 10.3390/inorganics5040084
_journal_volume 5
_journal_year 2017
_chemical_formula_moiety 'C38 H78 N4 Pd4 Si3'
_chemical_formula_sum 'C38 H78 N4 Pd4 Si3'
_chemical_formula_weight 1100.92
_space_group_crystal_system monoclinic
_space_group_IT_number 14
_space_group_name_Hall '-P 2yn'
_space_group_name_H-M_alt 'P 1 21/n 1'
_atom_sites_solution_hydrogens geom
_atom_sites_solution_primary direct
_atom_sites_solution_secondary difmap
_cell_angle_alpha 90.0000
_cell_angle_beta 92.1391(12)
_cell_angle_gamma 90.0000
_cell_formula_units_Z 4
_cell_length_a 10.8179(6)
_cell_length_b 22.0783(12)
_cell_length_c 22.8654(12)
_cell_measurement_reflns_used 20078
_cell_measurement_temperature 193
_cell_measurement_theta_max 30.43
_cell_measurement_theta_min 2.25
_cell_volume 5457.4(5)
_computing_cell_refinement CrystalClear
_computing_data_collection 'CrystalClear (Rigaku Inc., 2008)'
_computing_data_reduction CrystalClear
_computing_molecular_graphics 'CrystalStructure 4.2.5'
_computing_publication_material 'CrystalStructure 4.2.5 (Rigaku, 2017)'
_computing_structure_refinement 'SHELXL97 (Sheldrick, 2008)'
_computing_structure_solution 'SIR2011 (Burla, et al., 2012)'
_diffrn_ambient_temperature 193
_diffrn_detector_area_resol_mean 14.222
_diffrn_measured_fraction_theta_full 0.998
_diffrn_measured_fraction_theta_max 0.996
_diffrn_measurement_device_type 'Rigaku Saturn724'
_diffrn_measurement_method \w
_diffrn_radiation_type 'Mo K\a'
_diffrn_radiation_wavelength 0.71075
_diffrn_reflns_av_R_equivalents 0.0336
_diffrn_reflns_Laue_measured_fraction_full 0.998
_diffrn_reflns_Laue_measured_fraction_max 0.996
_diffrn_reflns_limit_h_max 14
_diffrn_reflns_limit_h_min -14
_diffrn_reflns_limit_k_max 28
_diffrn_reflns_limit_k_min -28
_diffrn_reflns_limit_l_max 29
_diffrn_reflns_limit_l_min -29
_diffrn_reflns_number 77678
_diffrn_reflns_point_group_measured_fraction_full 0.998
_diffrn_reflns_point_group_measured_fraction_max 0.996
_diffrn_reflns_theta_full 25.242
_diffrn_reflns_theta_max 27.520
_diffrn_reflns_theta_min 3.144
_diffrn_standards_interval_count .
_diffrn_standards_number 0
_exptl_absorpt_coefficient_mu 1.389
_exptl_absorpt_correction_T_max 0.895
_exptl_absorpt_correction_T_min 0.784
_exptl_absorpt_correction_type multi-scan
_exptl_absorpt_process_details 'REQAB (Rigaku, 1998)'
_exptl_crystal_colour yellow
_exptl_crystal_density_diffrn 1.340
_exptl_crystal_density_method 'not measured'
_exptl_crystal_description block
_exptl_crystal_F_000 2240.00
_exptl_crystal_size_max 0.150
_exptl_crystal_size_mid 0.100
_exptl_crystal_size_min 0.080
_refine_diff_density_max 2.30
_refine_diff_density_min -0.81
_refine_ls_extinction_method none
_refine_ls_goodness_of_fit_ref 1.101
_refine_ls_hydrogen_treatment constr
_refine_ls_number_parameters 470
_refine_ls_number_reflns 12489
_refine_ls_number_restraints 0
_refine_ls_R_factor_all 0.0537
_refine_ls_R_factor_gt 0.0516
_refine_ls_shift/su_max 0.001
_refine_ls_structure_factor_coef Fsqd
_refine_ls_weighting_details 'w = 1/[\s^2^(Fo^2^)+(0.0898P)^2^+12.9959P] where P=(Fo^2^+2Fc^2^)/3'
_refine_ls_weighting_scheme calc
_refine_ls_wR_factor_gt 0.1496
_refine_ls_wR_factor_ref 0.1518
_reflns_Friedel_coverage 0.000
_reflns_Friedel_fraction_full .
_reflns_Friedel_fraction_max .
_reflns_number_gt 11907
_reflns_number_total 12489
_reflns_threshold_expression F^2^>2.0\s(F^2^)
_cod_data_source_file Inorganics-2017-5-84.cif
_cod_data_source_block Pd4Si3(CNtBu)4
_cod_database_code 1556554
_shelxl_version_number 2014-1

loop_
_space_group_symop_id
_space_group_symop_operation_xyz
1 +X,+Y,+Z
2 1/2-X,1/2+Y,1/2-Z
3 -X,-Y,-Z
4 -1/2+X,-1/2-Y,-1/2+Z

loop_
_atom_site_label
_atom_site_type_symbol
_atom_site_fract_x
_atom_site_fract_y
_atom_site_fract_z
_atom_site_U_iso_or_equiv
_atom_site_adp_type
_atom_site_occupancy
_atom_site_site_symmetry_order
_atom_site_calc_flag
_atom_site_refinement_flags_posn
_atom_site_refinement_flags_adp
_atom_site_refinement_flags_occupancy
_atom_site_disorder_assembly
_atom_site_disorder_group
Pd1 Pd 1.08441(3) 0.34714(2) 0.48005(2) 0.03188(10) Uani 1 1 d . . . . .
Pd2 Pd 1.07048(3) 0.37266(2) 0.28340(2) 0.04022(11) Uani 1 1 d . . . . .
Pd3 Pd 0.75754(3) 0.25373(2) 0.36938(2) 0.02496(9) Uani 1 1 d . . . . .
Pd4 Pd 0.97266(3) 0.32031(2) 0.37665(2) 0.02494(9) Uani 1 1 d . . . . .
Si1 Si 1.14663(10) 0.38090(5) 0.38460(5) 0.0280(2) Uani 1 1 d . . . . .
Si2 Si 0.87993(10) 0.29843(5) 0.28888(4) 0.0251(2) Uani 1 1 d . . . . .
Si3 Si 0.89677(10) 0.27737(5) 0.45803(5) 0.0260(2) Uani 1 1 d . . . . .
N1 N 1.2643(3) 0.40595(18) 0.57413(17) 0.0367(8) Uani 1 1 d . . . . .
N2 N 1.2512(4) 0.4418(2) 0.20325(17) 0.0410(9) Uani 1 1 d . . . . .
N3 N 0.5613(3) 0.21551(17) 0.27061(15) 0.0313(7) Uani 1 1 d . . . . .
N4 N 0.5904(4) 0.1868(2) 0.45846(17) 0.0388(9) Uani 1 1 d . . . . .
C1 C 1.1964(4) 0.3839(2) 0.54121(19) 0.0371(10) Uani 1 1 d . . . . .
C2 C 1.3567(4) 0.4352(2) 0.6120(2) 0.0378(10) Uani 1 1 d . . . . .
C3 C 1.4753(5) 0.4003(3) 0.6076(3) 0.0605(16) Uani 1 1 d . . . . .
H3A H 1.5012 0.4007 0.5670 0.073 Uiso 1 1 calc R U . . .
H3B H 1.4625 0.3584 0.6201 0.073 Uiso 1 1 calc R U . . .
H3C H 1.5397 0.4191 0.6329 0.073 Uiso 1 1 calc R U . . .
C4 C 1.3670(6) 0.5002(3) 0.5925(3) 0.0607(16) Uani 1 1 d . . . . .
H4A H 1.2865 0.5202 0.5953 0.073 Uiso 1 1 calc R U . . .
H4B H 1.3928 0.5015 0.5519 0.073 Uiso 1 1 calc R U . . .
H4C H 1.4284 0.5213 0.6177 0.073 Uiso 1 1 calc R U . . .
C5 C 1.3108(5) 0.4322(3) 0.6742(2) 0.0478(12) Uani 1 1 d . . . . .
H5A H 1.3008 0.3898 0.6857 0.057 Uiso 1 1 calc R U . . .
H5B H 1.2311 0.4531 0.6758 0.057 Uiso 1 1 calc R U . . .
H5C H 1.3711 0.4519 0.7010 0.057 Uiso 1 1 calc R U . . .
C6 C 1.1821(5) 0.4173(3) 0.2315(2) 0.0452(12) Uani 1 1 d . . . . .
C7 C 1.3455(4) 0.4732(2) 0.1715(2) 0.0375(10) Uani 1 1 d . . . . .
C8 C 1.4327(6) 0.5030(3) 0.2170(3) 0.0649(18) Uani 1 1 d . . . . .
H8A H 1.4701 0.4718 0.2425 0.078 Uiso 1 1 calc R U . . .
H8B H 1.3862 0.5315 0.2406 0.078 Uiso 1 1 calc R U . . .
H8C H 1.4980 0.5248 0.1971 0.078 Uiso 1 1 calc R U . . .
C9 C 1.4125(6) 0.4268(3) 0.1353(3) 0.0607(15) Uani 1 1 d . . . . .
H9A H 1.3534 0.4072 0.1078 0.073 Uiso 1 1 calc R U . . .
H9B H 1.4506 0.3961 0.1612 0.073 Uiso 1 1 calc R U . . .
H9C H 1.4769 0.4470 0.1134 0.073 Uiso 1 1 calc R U . . .
C10 C 1.2828(6) 0.5200(3) 0.1327(3) 0.0574(14) Uani 1 1 d . . . . .
H10A H 1.2387 0.5490 0.1569 0.069 Uiso 1 1 calc R U . . .
H10B H 1.2238 0.5000 0.1055 0.069 Uiso 1 1 calc R U . . .
H10C H 1.3450 0.5416 0.1106 0.069 Uiso 1 1 calc R U . . .
C11 C 0.6409(4) 0.23184(19) 0.30199(17) 0.0283(8) Uani 1 1 d . . . . .
C12 C 0.4588(4) 0.1966(2) 0.23119(19) 0.0340(9) Uani 1 1 d . . . . .
C13 C 0.5142(5) 0.1652(3) 0.1790(2) 0.0485(12) Uani 1 1 d . . . . .
H13A H 0.5412 0.1243 0.1903 0.058 Uiso 1 1 calc R U . . .
H13B H 0.5854 0.1885 0.1661 0.058 Uiso 1 1 calc R U . . .
H13C H 0.4518 0.1625 0.1469 0.058 Uiso 1 1 calc R U . . .
C14 C 0.3880(5) 0.2531(3) 0.2112(2) 0.0466(12) Uani 1 1 d . . . . .
H14A H 0.4434 0.2801 0.1904 0.056 Uiso 1 1 calc R U . . .
H14B H 0.3568 0.2741 0.2454 0.056 Uiso 1 1 calc R U . . .
H14C H 0.3184 0.2414 0.1850 0.056 Uiso 1 1 calc R U . . .
C15 C 0.3769(5) 0.1541(3) 0.2650(3) 0.0489(12) Uani 1 1 d . . . . .
H15A H 0.4275 0.1216 0.2826 0.059 Uiso 1 1 calc R U . . .
H15B H 0.3137 0.1366 0.2383 0.059 Uiso 1 1 calc R U . . .
H15C H 0.3368 0.1768 0.2959 0.059 Uiso 1 1 calc R U . . .
C16 C 0.6572(4) 0.2139(2) 0.43111(18) 0.0330(9) Uani 1 1 d . . . . .
C17 C 0.5060(5) 0.1501(3) 0.4923(2) 0.0448(12) Uani 1 1 d . . . . .
C18 C 0.4323(7) 0.1109(4) 0.4480(3) 0.079(2) Uani 1 1 d . . . . .
H18A H 0.4894 0.0857 0.4263 0.095 Uiso 1 1 calc R U . . .
H18B H 0.3853 0.1371 0.4207 0.095 Uiso 1 1 calc R U . . .
H18C H 0.3751 0.0848 0.4688 0.095 Uiso 1 1 calc R U . . .
C19 C 0.4202(5) 0.1927(3) 0.5240(2) 0.0525(14) Uani 1 1 d . . . . .
H19A H 0.3826 0.1711 0.5562 0.063 Uiso 1 1 calc R U . . .
H19B H 0.3551 0.2072 0.4965 0.063 Uiso 1 1 calc R U . . .
H19C H 0.4678 0.2273 0.5395 0.063 Uiso 1 1 calc R U . . .
C20 C 0.5843(7) 0.1134(4) 0.5353(4) 0.077(2) Uani 1 1 d . . . . .
H20A H 0.6319 0.1408 0.5613 0.093 Uiso 1 1 calc R U . . .
H20B H 0.6412 0.0877 0.5140 0.093 Uiso 1 1 calc R U . . .
H20C H 0.5307 0.0879 0.5586 0.093 Uiso 1 1 calc R U . . .
C21 C 1.3134(4) 0.3531(2) 0.3779(2) 0.0358(9) Uani 1 1 d . . . . .
H21 H 1.3447 0.3702 0.3408 0.043 Uiso 1 1 calc R U . . .
C22 C 1.3147(5) 0.2841(2) 0.3721(2) 0.0464(12) Uani 1 1 d . . . . .
H22A H 1.2906 0.2657 0.4090 0.056 Uiso 1 1 calc R U . . .
H22B H 1.3981 0.2705 0.3631 0.056 Uiso 1 1 calc R U . . .
H22C H 1.2563 0.2717 0.3406 0.056 Uiso 1 1 calc R U . . .
C23 C 1.4036(5) 0.3724(3) 0.4273(3) 0.0512(13) Uani 1 1 d . . . . .
H23A H 1.4873 0.3592 0.4184 0.061 Uiso 1 1 calc R U . . .
H23B H 1.3793 0.3537 0.4640 0.061 Uiso 1 1 calc R U . . .
H23C H 1.4021 0.4165 0.4313 0.061 Uiso 1 1 calc R U . . .
C24 C 1.1519(4) 0.4673(2) 0.3996(2) 0.0371(9) Uani 1 1 d . . . . .
H24 H 1.1977 0.4727 0.4381 0.045 Uiso 1 1 calc R U . . .
C25 C 1.2219(5) 0.5038(2) 0.3549(3) 0.0484(12) Uani 1 1 d . . . . .
H25A H 1.2286 0.5460 0.3678 0.058 Uiso 1 1 calc R U . . .
H25B H 1.1772 0.5020 0.3168 0.058 Uiso 1 1 calc R U . . .
H25C H 1.3049 0.4868 0.3512 0.058 Uiso 1 1 calc R U . . .
C26 C 1.0224(5) 0.4931(2) 0.4070(3) 0.0546(14) Uani 1 1 d . . . . .
H26A H 0.9857 0.4745 0.4412 0.065 Uiso 1 1 calc R U . . .
H26B H 0.9707 0.4842 0.3719 0.065 Uiso 1 1 calc R U . . .
H26C H 1.0277 0.5370 0.4126 0.065 Uiso 1 1 calc R U . . .
C27 C 0.9335(4) 0.2356(2) 0.23814(19) 0.0337(9) Uani 1 1 d . . . . .
H27 H 0.8587 0.2182 0.2173 0.040 Uiso 1 1 calc R U . . .
C28 C 0.9978(5) 0.1844(2) 0.2728(2) 0.0447(11) Uani 1 1 d . . . . .
H28A H 1.0725 0.2001 0.2930 0.054 Uiso 1 1 calc R U . . .
H28B H 1.0203 0.1520 0.2460 0.054 Uiso 1 1 calc R U . . .
H28C H 0.9415 0.1684 0.3017 0.054 Uiso 1 1 calc R U . . .
C29 C 1.0200(6) 0.2602(3) 0.1919(2) 0.0522(14) Uani 1 1 d . . . . .
H29A H 1.0421 0.2274 0.1653 0.063 Uiso 1 1 calc R U . . .
H29B H 1.0951 0.2764 0.2113 0.063 Uiso 1 1 calc R U . . .
H29C H 0.9778 0.2925 0.1695 0.063 Uiso 1 1 calc R U . . .
C30 C 0.7910(4) 0.3554(2) 0.2406(2) 0.0367(10) Uani 1 1 d . . . . .
H30 H 0.8560 0.3804 0.2221 0.044 Uiso 1 1 calc R U . . .
C31 C 0.7205(7) 0.3989(3) 0.2763(3) 0.0679(18) Uani 1 1 d . . . . .
H31A H 0.6477 0.3786 0.2914 0.081 Uiso 1 1 calc R U . . .
H31B H 0.6940 0.4333 0.2518 0.081 Uiso 1 1 calc R U . . .
H31C H 0.7734 0.4134 0.3091 0.081 Uiso 1 1 calc R U . . .
C32 C 0.7120(6) 0.3297(3) 0.1892(3) 0.0592(16) Uani 1 1 d . . . . .
H32A H 0.6854 0.3627 0.1630 0.071 Uiso 1 1 calc R U . . .
H32B H 0.6392 0.3093 0.2042 0.071 Uiso 1 1 calc R U . . .
H32C H 0.7611 0.3005 0.1676 0.071 Uiso 1 1 calc R U . . .
C33 C 0.9588(4) 0.2028(2) 0.49051(18) 0.0329(9) Uani 1 1 d . . . . .
H33 H 0.8873 0.1750 0.4960 0.039 Uiso 1 1 calc R U . . .
C34 C 1.0469(5) 0.1728(2) 0.4481(2) 0.0435(11) Uani 1 1 d . . . . .
H34A H 1.0737 0.1335 0.4638 0.052 Uiso 1 1 calc R U . . .
H34B H 1.1192 0.1989 0.4433 0.052 Uiso 1 1 calc R U . . .
H34C H 1.0039 0.1670 0.4100 0.052 Uiso 1 1 calc R U . . .
C35 C 1.0273(5) 0.2115(2) 0.5501(2) 0.0431(11) Uani 1 1 d . . . . .
H35A H 1.0966 0.2395 0.5457 0.052 Uiso 1 1 calc R U . . .
H35B H 1.0588 0.1724 0.5643 0.052 Uiso 1 1 calc R U . . .
H35C H 0.9702 0.2282 0.5782 0.052 Uiso 1 1 calc R U . . .
C36 C 0.8187(4) 0.3210(2) 0.51913(18) 0.0317(9) Uani 1 1 d . . . . .
H36 H 0.8874 0.3334 0.5470 0.038 Uiso 1 1 calc R U . . .
C37 C 0.7628(4) 0.3800(2) 0.4959(2) 0.0393(10) Uani 1 1 d . . . . .
H37A H 0.7409 0.4058 0.5288 0.047 Uiso 1 1 calc R U . . .
H37B H 0.6884 0.3711 0.4716 0.047 Uiso 1 1 calc R U . . .
H37C H 0.8232 0.4010 0.4723 0.047 Uiso 1 1 calc R U . . .
C38 C 0.7269(5) 0.2874(2) 0.5561(2) 0.0422(11) Uani 1 1 d . . . . .
H38A H 0.7596 0.2471 0.5660 0.051 Uiso 1 1 calc R U . . .
H38B H 0.6480 0.2832 0.5339 0.051 Uiso 1 1 calc R U . . .
H38C H 0.7138 0.3102 0.5921 0.051 Uiso 1 1 calc R U . . .
C39 C 0.7199(10) 0.5209(5) 0.0845(5) 0.047(2) Uiso 0.5 1 d . . P . .
C40 C 0.7284(10) 0.5698(5) 0.1230(5) 0.047(2) Uiso 0.5 1 d . . P . .
C41 C 0.8062(11) 0.5670(5) 0.1715(5) 0.050(2) Uiso 0.5 1 d . . P . .
C42 C 0.8842(12) 0.5173(6) 0.1833(6) 0.055(3) Uiso 0.5 1 d . . P . .
C43 C 0.8749(13) 0.4710(7) 0.1412(6) 0.066(3) Uiso 0.5 1 d . . P . .
C44 C 0.8008(9) 0.4701(4) 0.1045(4) 0.0386(19) Uiso 0.5 1 d . . P . .
C45 C 0.6436(13) 0.5247(6) 0.0383(6) 0.064(3) Uiso 0.5 1 d . . P . .

loop_
_atom_site_aniso_label
_atom_site_aniso_U_11
_atom_site_aniso_U_22
_atom_site_aniso_U_33
_atom_site_aniso_U_23
_atom_site_aniso_U_13
_atom_site_aniso_U_12
Pd1 0.02821(18) 0.0446(2) 0.02250(16) -0.00255(12) -0.00339(12) -0.01021(13)
Pd2 0.0398(2) 0.0565(2) 0.02411(17) 0.00626(14) -0.00301(14) -0.02397(16)
Pd3 0.02163(16) 0.03306(17) 0.02005(15) -0.00019(10) -0.00122(11) -0.00557(11)
Pd4 0.02231(16) 0.03282(17) 0.01951(15) -0.00014(10) -0.00139(11) -0.00602(11)
Si1 0.0223(5) 0.0329(6) 0.0286(5) -0.0007(4) -0.0013(4) -0.0056(4)
Si2 0.0238(5) 0.0316(5) 0.0196(5) 0.0001(4) -0.0017(4) -0.0030(4)
Si3 0.0239(5) 0.0348(6) 0.0193(5) 0.0005(4) -0.0011(4) -0.0026(4)
N1 0.0303(18) 0.043(2) 0.036(2) -0.0041(16) -0.0073(15) -0.0028(16)
N2 0.039(2) 0.050(2) 0.0336(19) 0.0070(17) 0.0002(16) -0.0159(18)
N3 0.0290(17) 0.0389(19) 0.0256(16) -0.0007(14) -0.0032(14) -0.0068(14)
N4 0.0321(19) 0.055(2) 0.0292(18) 0.0011(16) 0.0041(15) -0.0143(17)
C1 0.033(2) 0.050(3) 0.028(2) -0.0049(18) -0.0033(17) -0.0095(19)
C2 0.032(2) 0.036(2) 0.044(3) -0.0079(19) -0.0133(19) -0.0033(17)
C3 0.034(3) 0.080(4) 0.066(4) -0.016(3) -0.011(2) 0.008(3)
C4 0.067(4) 0.048(3) 0.067(4) 0.009(3) -0.007(3) -0.018(3)
C5 0.056(3) 0.048(3) 0.039(3) -0.006(2) -0.014(2) -0.006(2)
C6 0.048(3) 0.063(3) 0.025(2) 0.007(2) -0.0035(19) -0.026(2)
C7 0.033(2) 0.039(2) 0.040(2) 0.0093(19) 0.0076(18) -0.0065(18)
C8 0.052(3) 0.081(4) 0.061(4) 0.008(3) -0.005(3) -0.033(3)
C9 0.059(4) 0.056(3) 0.069(4) 0.006(3) 0.021(3) 0.009(3)
C10 0.062(4) 0.055(3) 0.056(3) 0.020(3) 0.007(3) 0.007(3)
C11 0.0280(19) 0.0332(19) 0.0236(18) 0.0017(15) 0.0003(15) -0.0029(16)
C12 0.027(2) 0.046(2) 0.028(2) -0.0065(18) -0.0069(16) -0.0048(18)
C13 0.045(3) 0.067(3) 0.033(2) -0.015(2) -0.004(2) 0.001(2)
C14 0.039(3) 0.062(3) 0.038(3) 0.001(2) -0.010(2) 0.003(2)
C15 0.035(2) 0.056(3) 0.055(3) -0.004(2) -0.005(2) -0.012(2)
C16 0.027(2) 0.048(2) 0.0230(18) 0.0005(17) -0.0020(15) -0.0075(18)
C17 0.041(3) 0.057(3) 0.037(2) 0.005(2) 0.011(2) -0.019(2)
C18 0.080(5) 0.094(5) 0.065(4) -0.022(4) 0.030(4) -0.054(4)
C19 0.044(3) 0.077(4) 0.037(3) 0.001(2) 0.012(2) -0.016(3)
C20 0.059(4) 0.092(5) 0.082(5) 0.046(4) 0.018(4) 0.002(4)
C21 0.024(2) 0.047(2) 0.036(2) 0.0022(18) 0.0026(17) -0.0037(17)
C22 0.036(2) 0.053(3) 0.051(3) -0.008(2) 0.003(2) 0.009(2)
C23 0.025(2) 0.071(4) 0.056(3) -0.005(3) -0.006(2) -0.005(2)
C24 0.038(2) 0.035(2) 0.038(2) -0.0026(18) -0.0035(18) -0.0070(18)
C25 0.049(3) 0.043(3) 0.054(3) 0.006(2) 0.005(2) -0.015(2)
C26 0.050(3) 0.037(3) 0.077(4) -0.001(3) 0.011(3) 0.002(2)
C27 0.034(2) 0.041(2) 0.027(2) -0.0089(17) 0.0033(16) -0.0056(18)
C28 0.045(3) 0.043(3) 0.047(3) -0.013(2) 0.002(2) 0.006(2)
C29 0.062(3) 0.058(3) 0.039(3) -0.012(2) 0.027(3) -0.009(3)
C30 0.033(2) 0.041(2) 0.036(2) 0.0086(18) -0.0077(18) -0.0053(18)
C31 0.066(4) 0.064(4) 0.074(4) 0.011(3) -0.004(3) 0.032(3)
C32 0.055(3) 0.068(4) 0.052(3) 0.024(3) -0.026(3) -0.018(3)
C33 0.030(2) 0.041(2) 0.0268(19) 0.0048(17) -0.0020(16) -0.0043(17)
C34 0.046(3) 0.042(2) 0.042(3) 0.008(2) -0.001(2) 0.009(2)
C35 0.048(3) 0.049(3) 0.032(2) 0.0071(19) -0.011(2) 0.000(2)
C36 0.026(2) 0.046(2) 0.0221(18) -0.0044(16) -0.0012(15) -0.0063(17)
C37 0.034(2) 0.042(2) 0.042(2) -0.0027(19) 0.0027(19) 0.0039(18)
C38 0.042(3) 0.056(3) 0.030(2) -0.002(2) 0.0110(19) -0.006(2)

loop_
_atom_type_symbol
_atom_type_description
_atom_type_scat_dispersion_real
_atom_type_scat_dispersion_imag
_atom_type_scat_source
C C 0.0033 0.0016
;
International Tables for Crystallography
(Vol. C, Tables 4.2.6.8 and 6.1.1.4)
;
H H 0.0000 0.0000
;
International Tables for Crystallography
(Vol. C, Table 6.1.1.4)
;
N N 0.0061 0.0033
;
International Tables for Crystallography
(Vol. C, Tables 4.2.6.8 and 6.1.1.4)
;
Pd Pd -0.9988 1.0072
;
International Tables for Crystallography
(Vol. C, Tables 4.2.6.8 and 6.1.1.4)
;
Si Si 0.0817 0.0704
;
International Tables for Crystallography
(Vol. C, Tables 4.2.6.8 and 6.1.1.4)
;

loop_
_geom_angle_atom_site_label_1
_geom_angle_atom_site_label_2
_geom_angle_atom_site_label_3
_geom_angle
_geom_angle_site_symmetry_1
_geom_angle_site_symmetry_3
C1 Pd1 Si1 108.99(14) . .
C1 Pd1 Si3 146.51(14) . .
Si1 Pd1 Si3 104.50(4) . .
C1 Pd1 Pd4 162.37(14) . .
Si1 Pd1 Pd4 53.52(3) . .
Si3 Pd1 Pd4 51.03(2) . .
C6 Pd2 Si1 109.81(14) . .
C6 Pd2 Si2 146.07(14) . .
Si1 Pd2 Si2 103.80(4) . .
C6 Pd2 Pd4 163.14(13) . .
Si1 Pd2 Pd4 53.49(3) . .
Si2 Pd2 Pd4 50.35(2) . .
C11 Pd3 C16 95.32(16) . .
C11 Pd3 Si2 82.28(12) . .
C16 Pd3 Si2 176.83(13) . .
C11 Pd3 Si3 176.62(12) . .
C16 Pd3 Si3 81.33(12) . .
Si2 Pd3 Si3 101.05(4) . .
C11 Pd3 Pd4 132.74(11) . .
C16 Pd3 Pd4 131.87(12) . .
Si2 Pd3 Pd4 50.67(2) . .
Si3 Pd3 Pd4 50.63(3) . .
Si2 Pd4 Si3 118.44(4) . .
Si2 Pd4 Si1 121.76(4) . .
Si3 Pd4 Si1 119.73(4) . .
Si2 Pd4 Pd2 63.97(3) . .
Si3 Pd4 Pd2 177.56(3) . .
Si1 Pd4 Pd2 57.85(3) . .
Si2 Pd4 Pd1 179.32(3) . .
Si3 Pd4 Pd1 62.24(3) . .
Si1 Pd4 Pd1 57.56(3) . .
Pd2 Pd4 Pd1 115.354(15) . .
Si2 Pd4 Pd3 59.09(3) . .
Si3 Pd4 Pd3 59.70(3) . .
Si1 Pd4 Pd3 176.68(3) . .
Pd2 Pd4 Pd3 122.739(14) . .
Pd1 Pd4 Pd3 121.577(14) . .
C21 Si1 C24 107.9(2) . .
C21 Si1 Pd4 125.09(15) . .
C24 Si1 Pd4 127.02(15) . .
C21 Si1 Pd1 105.48(15) . .
C24 Si1 Pd1 98.64(15) . .
Pd4 Si1 Pd1 68.92(3) . .
C21 Si1 Pd2 100.75(15) . .
C24 Si1 Pd2 104.40(15) . .
Pd4 Si1 Pd2 68.66(3) . .
Pd1 Si1 Pd2 137.49(5) . .
C30 Si2 C27 106.6(2) . .
C30 Si2 Pd4 124.66(16) . .
C27 Si2 Pd4 123.97(15) . .
C30 Si2 Pd3 114.49(15) . .
C27 Si2 Pd3 109.84(15) . .
Pd4 Si2 Pd3 70.24(3) . .
C30 Si2 Pd2 86.62(14) . .
C27 Si2 Pd2 99.62(14) . .
Pd4 Si2 Pd2 65.69(3) . .
Pd3 Si2 Pd2 135.49(4) . .
C33 Si3 C36 107.83(19) . .
C33 Si3 Pd4 122.98(14) . .
C36 Si3 Pd4 124.74(15) . .
C33 Si3 Pd3 108.80(14) . .
C36 Si3 Pd3 114.91(13) . .
Pd4 Si3 Pd3 69.67(3) . .
C33 Si3 Pd1 100.09(14) . .
C36 Si3 Pd1 85.57(13) . .
Pd4 Si3 Pd1 66.73(3) . .
Pd3 Si3 Pd1 135.90(5) . .
C1 N1 C2 175.4(5) . .
C6 N2 C7 175.4(5) . .
C11 N3 C12 178.3(5) . .
C16 N4 C17 177.8(5) . .
N1 C1 Pd1 176.6(4) . .
N1 C2 C3 107.7(4) . .
N1 C2 C4 107.7(4) . .
C3 C2 C4 113.3(5) . .
N1 C2 C5 107.3(4) . .
C3 C2 C5 110.4(5) . .
C4 C2 C5 110.2(5) . .
C2 C3 H3A 109.5 . .
C2 C3 H3B 109.5 . .
H3A C3 H3B 109.5 . .
C2 C3 H3C 109.5 . .
H3A C3 H3C 109.5 . .
H3B C3 H3C 109.5 . .
C2 C4 H4A 109.5 . .
C2 C4 H4B 109.5 . .
H4A C4 H4B 109.5 . .
C2 C4 H4C 109.5 . .
H4A C4 H4C 109.5 . .
H4B C4 H4C 109.5 . .
C2 C5 H5A 109.5 . .
C2 C5 H5B 109.5 . .
H5A C5 H5B 109.5 . .
C2 C5 H5C 109.5 . .
H5A C5 H5C 109.5 . .
H5B C5 H5C 109.5 . .
N2 C6 Pd2 176.6(5) . .
N2 C7 C10 108.2(4) . .
N2 C7 C9 108.0(4) . .
C10 C7 C9 110.8(5) . .
N2 C7 C8 107.1(4) . .
C10 C7 C8 111.0(5) . .
C9 C7 C8 111.5(5) . .
C7 C8 H8A 109.5 . .
C7 C8 H8B 109.5 . .
H8A C8 H8B 109.5 . .
C7 C8 H8C 109.5 . .
H8A C8 H8C 109.5 . .
H8B C8 H8C 109.5 . .
C7 C9 H9A 109.5 . .
C7 C9 H9B 109.5 . .
H9A C9 H9B 109.5 . .
C7 C9 H9C 109.5 . .
H9A C9 H9C 109.5 . .
H9B C9 H9C 109.5 . .
C7 C10 H10A 109.5 . .
C7 C10 H10B 109.5 . .
H10A C10 H10B 109.5 . .
C7 C10 H10C 109.5 . .
H10A C10 H10C 109.5 . .
H10B C10 H10C 109.5 . .
N3 C11 Pd3 168.3(4) . .
N3 C12 C15 107.8(4) . .
N3 C12 C13 107.5(4) . .
C15 C12 C13 111.8(4) . .
N3 C12 C14 108.1(4) . .
C15 C12 C14 111.2(4) . .
C13 C12 C14 110.2(4) . .
C12 C13 H13A 109.5 . .
C12 C13 H13B 109.5 . .
H13A C13 H13B 109.5 . .
C12 C13 H13C 109.5 . .
H13A C13 H13C 109.5 . .
H13B C13 H13C 109.5 . .
C12 C14 H14A 109.5 . .
C12 C14 H14B 109.5 . .
H14A C14 H14B 109.5 . .
C12 C14 H14C 109.5 . .
H14A C14 H14C 109.5 . .
H14B C14 H14C 109.5 . .
C12 C15 H15A 109.5 . .
C12 C15 H15B 109.5 . .
H15A C15 H15B 109.5 . .
C12 C15 H15C 109.5 . .
H15A C15 H15C 109.5 . .
H15B C15 H15C 109.5 . .
N4 C16 Pd3 168.8(4) . .
N4 C17 C20 107.2(5) . .
N4 C17 C19 108.1(4) . .
C20 C17 C19 111.1(5) . .
N4 C17 C18 106.4(4) . .
C20 C17 C18 113.2(6) . .
C19 C17 C18 110.6(5) . .
C17 C18 H18A 109.5 . .
C17 C18 H18B 109.5 . .
H18A C18 H18B 109.5 . .
C17 C18 H18C 109.5 . .
H18A C18 H18C 109.5 . .
H18B C18 H18C 109.5 . .
C17 C19 H19A 109.5 . .
C17 C19 H19B 109.5 . .
H19A C19 H19B 109.5 . .
C17 C19 H19C 109.5 . .
H19A C19 H19C 109.5 . .
H19B C19 H19C 109.5 . .
C17 C20 H20A 109.5 . .
C17 C20 H20B 109.5 . .
H20A C20 H20B 109.5 . .
C17 C20 H20C 109.5 . .
H20A C20 H20C 109.5 . .
H20B C20 H20C 109.5 . .
C23 C21 C22 109.5(4) . .
C23 C21 Si1 115.5(4) . .
C22 C21 Si1 109.7(3) . .
C23 C21 H21 107.3 . .
C22 C21 H21 107.3 . .
Si1 C21 H21 107.3 . .
C21 C22 H22A 109.5 . .
C21 C22 H22B 109.5 . .
H22A C22 H22B 109.5 . .
C21 C22 H22C 109.5 . .
H22A C22 H22C 109.5 . .
H22B C22 H22C 109.5 . .
C21 C23 H23A 109.5 . .
C21 C23 H23B 109.5 . .
H23A C23 H23B 109.5 . .
C21 C23 H23C 109.5 . .
H23A C23 H23C 109.5 . .
H23B C23 H23C 109.5 . .
C25 C24 C26 110.9(4) . .
C25 C24 Si1 114.4(4) . .
C26 C24 Si1 111.4(3) . .
C25 C24 H24 106.5 . .
C26 C24 H24 106.5 . .
Si1 C24 H24 106.5 . .
C24 C25 H25A 109.5 . .
C24 C25 H25B 109.5 . .
H25A C25 H25B 109.5 . .
C24 C25 H25C 109.5 . .
H25A C25 H25C 109.5 . .
H25B C25 H25C 109.5 . .
C24 C26 H26A 109.5 . .
C24 C26 H26B 109.5 . .
H26A C26 H26B 109.5 . .
C24 C26 H26C 109.5 . .
H26A C26 H26C 109.5 . .
H26B C26 H26C 109.5 . .
C28 C27 C29 109.9(4) . .
C28 C27 Si2 111.3(3) . .
C29 C27 Si2 111.5(3) . .
C28 C27 H27 108.0 . .
C29 C27 H27 108.0 . .
Si2 C27 H27 108.0 . .
C27 C28 H28A 109.5 . .
C27 C28 H28B 109.5 . .
H28A C28 H28B 109.5 . .
C27 C28 H28C 109.5 . .
H28A C28 H28C 109.5 . .
H28B C28 H28C 109.5 . .
C27 C29 H29A 109.5 . .
C27 C29 H29B 109.5 . .
H29A C29 H29B 109.5 . .
C27 C29 H29C 109.5 . .
H29A C29 H29C 109.5 . .
H29B C29 H29C 109.5 . .
C31 C30 C32 112.1(5) . .
C31 C30 Si2 111.5(4) . .
C32 C30 Si2 116.8(4) . .
C31 C30 H30 105.1 . .
C32 C30 H30 105.1 . .
Si2 C30 H30 105.1 . .
C30 C31 H31A 109.5 . .
C30 C31 H31B 109.5 . .
H31A C31 H31B 109.5 . .
C30 C31 H31C 109.5 . .
H31A C31 H31C 109.5 . .
H31B C31 H31C 109.5 . .
C30 C32 H32A 109.5 . .
C30 C32 H32B 109.5 . .
H32A C32 H32B 109.5 . .
C30 C32 H32C 109.5 . .
H32A C32 H32C 109.5 . .
H32B C32 H32C 109.5 . .
C34 C33 C35 108.9(4) . .
C34 C33 Si3 110.0(3) . .
C35 C33 Si3 112.7(3) . .
C34 C33 H33 108.4 . .
C35 C33 H33 108.4 . .
Si3 C33 H33 108.4 . .
C33 C34 H34A 109.5 . .
C33 C34 H34B 109.5 . .
H34A C34 H34B 109.5 . .
C33 C34 H34C 109.5 . .
H34A C34 H34C 109.5 . .
H34B C34 H34C 109.5 . .
C33 C35 H35A 109.5 . .
C33 C35 H35B 109.5 . .
H35A C35 H35B 109.5 . .
C33 C35 H35C 109.5 . .
H35A C35 H35C 109.5 . .
H35B C35 H35C 109.5 . .
C38 C36 C37 110.6(4) . .
C38 C36 Si3 118.3(3) . .
C37 C36 Si3 110.8(3) . .
C38 C36 H36 105.4 . .
C37 C36 H36 105.4 . .
Si3 C36 H36 105.4 . .
C36 C37 H37A 109.5 . .
C36 C37 H37B 109.5 . .
H37A C37 H37B 109.5 . .
C36 C37 H37C 109.5 . .
H37A C37 H37C 109.5 . .
H37B C37 H37C 109.5 . .
C36 C38 H38A 109.5 . .
C36 C38 H38B 109.5 . .
H38A C38 H38B 109.5 . .
C36 C38 H38C 109.5 . .
H38A C38 H38C 109.5 . .
H38B C38 H38C 109.5 . .
C45 C39 C40 118.7(11) . .
C45 C39 C44 129.8(11) . .
C40 C39 C44 111.5(9) . .
C41 C40 C39 120.1(10) . .
C40 C41 C42 122.6(11) . .
C43 C42 C41 114.1(12) . .
C44 C43 C42 123.2(14) . .
C43 C44 C39 127.2(12) . .

loop_
_geom_bond_atom_site_label_1
_geom_bond_atom_site_label_2
_geom_bond_distance
_geom_bond_site_symmetry_2
Pd1 C1 1.988(4) .
Pd1 Si1 2.4251(12) .
Pd1 Si3 2.5828(11) .
Pd1 Pd4 2.6812(4) .
Pd2 C6 1.986(5) .
Pd2 Si1 2.4339(12) .
Pd2 Si2 2.6401(11) .
Pd2 Pd4 2.6776(4) .
Pd3 C11 2.014(4) .
Pd3 C16 2.015(4) .
Pd3 Si2 2.5094(11) .
Pd3 Si3 2.5341(11) .
Pd3 Pd4 2.7524(4) .
Pd4 Si2 2.2622(11) .
Pd4 Si3 2.2692(11) .
Pd4 Si1 2.3106(11) .
Si1 C21 1.917(5) .
Si1 C24 1.938(5) .
Si2 C30 1.910(5) .
Si2 C27 1.913(4) .
Si3 C33 1.917(5) .
Si3 C36 1.919(4) .
N1 C1 1.141(6) .
N1 C2 1.449(5) .
N2 C6 1.142(6) .
N2 C7 1.449(6) .
N3 C11 1.158(5) .
N3 C12 1.464(5) .
N4 C16 1.141(6) .
N4 C17 1.465(6) .
C2 C3 1.503(7) .
C2 C4 1.510(7) .
C2 C5 1.525(7) .
C3 H3A 0.9800 .
C3 H3B 0.9800 .
C3 H3C 0.9800 .
C4 H4A 0.9800 .
C4 H4B 0.9800 .
C4 H4C 0.9800 .
C5 H5A 0.9800 .
C5 H5B 0.9800 .
C5 H5C 0.9800 .
C7 C10 1.507(7) .
C7 C9 1.520(8) .
C7 C8 1.527(8) .
C8 H8A 0.9800 .
C8 H8B 0.9800 .
C8 H8C 0.9800 .
C9 H9A 0.9800 .
C9 H9B 0.9800 .
C9 H9C 0.9800 .
C10 H10A 0.9800 .
C10 H10B 0.9800 .
C10 H10C 0.9800 .
C12 C15 1.520(7) .
C12 C13 1.523(7) .
C12 C14 1.525(7) .
C13 H13A 0.9800 .
C13 H13B 0.9800 .
C13 H13C 0.9800 .
C14 H14A 0.9800 .
C14 H14B 0.9800 .
C14 H14C 0.9800 .
C15 H15A 0.9800 .
C15 H15B 0.9800 .
C15 H15C 0.9800 .
C17 C20 1.509(9) .
C17 C19 1.524(8) .
C17 C18 1.533(8) .
C18 H18A 0.9800 .
C18 H18B 0.9800 .
C18 H18C 0.9800 .
C19 H19A 0.9800 .
C19 H19B 0.9800 .
C19 H19C 0.9800 .
C20 H20A 0.9800 .
C20 H20B 0.9800 .
C20 H20C 0.9800 .
C21 C23 1.524(7) .
C21 C22 1.531(7) .
C21 H21 1.0000 .
C22 H22A 0.9800 .
C22 H22B 0.9800 .
C22 H22C 0.9800 .
C23 H23A 0.9800 .
C23 H23B 0.9800 .
C23 H23C 0.9800 .
C24 C25 1.526(7) .
C24 C26 1.527(7) .
C24 H24 1.0000 .
C25 H25A 0.9800 .
C25 H25B 0.9800 .
C25 H25C 0.9800 .
C26 H26A 0.9800 .
C26 H26B 0.9800 .
C26 H26C 0.9800 .
C27 C28 1.532(7) .
C27 C29 1.538(6) .
C27 H27 1.0000 .
C28 H28A 0.9800 .
C28 H28B 0.9800 .
C28 H28C 0.9800 .
C29 H29A 0.9800 .
C29 H29B 0.9800 .
C29 H29C 0.9800 .
C30 C31 1.487(8) .
C30 C32 1.537(7) .
C30 H30 1.0000 .
C31 H31A 0.9800 .
C31 H31B 0.9800 .
C31 H31C 0.9800 .
C32 H32A 0.9800 .
C32 H32B 0.9800 .
C32 H32C 0.9800 .
C33 C34 1.535(7) .
C33 C35 1.538(6) .
C33 H33 1.0000 .
C34 H34A 0.9800 .
C34 H34B 0.9800 .
C34 H34C 0.9800 .
C35 H35A 0.9800 .
C35 H35B 0.9800 .
C35 H35C 0.9800 .
C36 C38 1.521(6) .
C36 C37 1.523(6) .
C36 H36 1.0000 .
C37 H37A 0.9800 .
C37 H37B 0.9800 .
C37 H37C 0.9800 .
C38 H38A 0.9800 .
C38 H38B 0.9800 .
C38 H38C 0.9800 .
C39 C45 1.319(18) .
C39 C40 1.394(15) .
C39 C44 1.485(14) .
C40 C41 1.369(16) .
C41 C42 1.405(17) .
C42 C43 1.406(19) .
C43 C44 1.138(17) .

loop_
_geom_torsion_atom_site_label_1
_geom_torsion_atom_site_label_2
_geom_torsion_atom_site_label_3
_geom_torsion_atom_site_label_4
_geom_torsion
_geom_torsion_site_symmetry_1
_geom_torsion_site_symmetry_2
_geom_torsion_site_symmetry_3
_geom_torsion_site_symmetry_4
C45 C39 C40 C41 179.7(12) . . . .
C44 C39 C40 C41 1.0(15) . . . .
C39 C40 C41 C42 3.1(18) . . . .
C40 C41 C42 C43 0.0(18) . . . .
C41 C42 C43 C44 -9(2) . . . .
C42 C43 C44 C39 15(2) . . . .
C45 C39 C44 C43 170.9(15) . . . .
C40 C39 C44 C43 -10.7(18) . . . .
